data_7101824
loop_
_publ_author_name
'Hua, Guoxiong'
'Li, Yang'
'Slawin, Alexandra M Z'
'Woollins, J Derek'

_publ_section_title
;
 Unexpected four- and eight-membered organo P-Se heterocycles.
;
_journal_issue 14
_journal_name_full 'Chemical communications (Cambridge, England)'
_journal_page_first 1465
_journal_page_last 1467
_journal_paper_doi 10.1039/b617418c
_journal_year 2007
_chemical_formula_moiety 'C24 H28 P2 Se4'
_chemical_formula_sum 'C24 H28 P2 Se4'
_chemical_formula_weight 694.24
_chemical_name_systematic
;
?
;
_space_group_IT_number 14
_symmetry_cell_setting monoclinic
_symmetry_space_group_name_Hall '-P 2yn'
_symmetry_space_group_name_H-M 'P 1 21/n 1'
_atom_sites_solution_hydrogens geom
_atom_sites_solution_primary direct
_atom_sites_solution_secondary difmap
_audit_creation_method SHELXL-97
_cell_angle_alpha 90.00
_cell_angle_beta 106.424(3)
_cell_angle_gamma 90.00
_cell_formula_units_Z 4
_cell_length_a 11.7069(14)
_cell_length_b 13.5616(17)
_cell_length_c 16.717(2)
_cell_measurement_reflns_used 8858
_cell_measurement_temperature 93(2)
_cell_measurement_theta_max 27.90
_cell_measurement_theta_min 1.88
_cell_volume 2545.8(5)
_computing_cell_refinement 'CrystalClear (Rigaku Corp., 2004)'
_computing_data_collection 'CrystalClear (Rigaku Corp., 2004)'
_computing_data_reduction 'CrystalClear (Rigaku Corp., 2004)'
_computing_molecular_graphics PLATON
_computing_publication_material 'Bruker SHELXTL'
_computing_structure_refinement 'SHELXL-97 (Sheldrick, 1997)'
_computing_structure_solution 'SHELXS-97 (Sheldrick, 1990)'
_diffrn_ambient_temperature 93(2)
_diffrn_detector_area_resol_mean 0.83
_diffrn_measured_fraction_theta_full 0.947
_diffrn_measured_fraction_theta_max 0.947
_diffrn_measurement_device_type CCD
_diffrn_measurement_method dtprofit.ref
_diffrn_radiation_monochromator confocal
_diffrn_radiation_source 'rotating anode'
_diffrn_radiation_type MoK\a
_diffrn_radiation_wavelength 0.71073
_diffrn_reflns_av_R_equivalents 0.0728
_diffrn_reflns_av_sigmaI/netI 0.0554
_diffrn_reflns_limit_h_max 11
_diffrn_reflns_limit_h_min -13
_diffrn_reflns_limit_k_max 15
_diffrn_reflns_limit_k_min -13
_diffrn_reflns_limit_l_max 19
_diffrn_reflns_limit_l_min -18
_diffrn_reflns_number 13526
_diffrn_reflns_theta_full 25.00
_diffrn_reflns_theta_max 25.02
_diffrn_reflns_theta_min 2.95
_exptl_absorpt_coefficient_mu 5.901
_exptl_absorpt_correction_T_max 0.3849
_exptl_absorpt_correction_T_min 0.2705
_exptl_absorpt_correction_type multi-scan
_exptl_crystal_colour Orange
_exptl_crystal_density_diffrn 1.811
_exptl_crystal_density_method 'not measured'
_exptl_crystal_description Prism
_exptl_crystal_F_000 1352
_exptl_crystal_size_max 0.30
_exptl_crystal_size_mid 0.30
_exptl_crystal_size_min 0.20
_refine_diff_density_max 1.019
_refine_diff_density_min -0.789
_refine_diff_density_rms 0.139
_refine_ls_extinction_method none
_refine_ls_goodness_of_fit_ref 1.044
_refine_ls_hydrogen_treatment constr
_refine_ls_matrix_type full
_refine_ls_number_parameters 277
_refine_ls_number_reflns 4253
_refine_ls_number_restraints 0
_refine_ls_restrained_S_all 1.044
_refine_ls_R_factor_all 0.0619
_refine_ls_R_factor_gt 0.0456
_refine_ls_shift/su_max 0.000
_refine_ls_shift/su_mean 0.000
_refine_ls_structure_factor_coef Fsqd
_refine_ls_weighting_details 'calc w=1/[\s^2^(Fo^2^)+(0.0532P)^2^+8.1521P] where P=(Fo^2^+2Fc^2^)/3'
_refine_ls_weighting_scheme calc
_refine_ls_wR_factor_gt 0.1033
_refine_ls_wR_factor_ref 0.1103
_reflns_number_gt 3472
_reflns_number_total 4253
_reflns_threshold_expression >2sigma(I)
_cod_data_source_file b617418c.txt
_cod_data_source_block p21n
_cod_depositor_comments
;
The following automatic conversions were performed:
'_symmetry_cell_setting' value 'Monoclinic' changed to 'monoclinic'
according to '/home/saulius/struct/CIF-dictionaries/cif_core.dic'
dictionary named 'cif_core.dic' version 2.4.1 from 2010-06-29.

Automatic conversion script
Id: cif_fix_enum 1527 2010-12-29 10:47:43Z saulius 
;
_cod_original_sg_symbol_H-M P2(1)/n
_cod_database_code 7101824

loop_
_symmetry_equiv_pos_as_xyz
'x, y, z'
'-x+1/2, y+1/2, -z+1/2'
'-x, -y, -z'
'x-1/2, -y-1/2, z-1/2'

loop_
_atom_site_label
_atom_site_type_symbol
_atom_site_fract_x
_atom_site_fract_y
_atom_site_fract_z
_atom_site_U_iso_or_equiv
_atom_site_adp_type
_atom_site_occupancy
_atom_site_symmetry_multiplicity
_atom_site_calc_flag
_atom_site_refinement_flags
Se1 Se 0.82870(6) 0.40682(4) 0.37813(4) 0.02718(18) Uani 1 1 d .
Se2 Se 0.91898(5) 0.23804(4) 0.24315(3) 0.02029(16) Uani 1 1 d .
Se11 Se 0.81802(6) 0.37553(4) -0.10807(4) 0.03205(19) Uani 1 1 d .
Se12 Se 0.61162(5) 0.31237(5) 0.00930(3) 0.02310(17) Uani 1 1 d .
P1 P 0.77036(12) 0.29278(10) 0.29091(8) 0.0153(3) Uani 1 1 d .
P11 P 0.76447(13) 0.26572(10) -0.03762(9) 0.0164(3) Uani 1 1 d .
C1 C 0.7157(5) 0.1840(4) 0.3334(3) 0.0179(12) Uani 1 1 d .
C2 C 0.7345(5) 0.1749(4) 0.4181(4) 0.0222(13) Uani 1 1 d .
H2 H 0.7739 0.2258 0.4546 0.027 Uiso 1 1 calc R
C3 C 0.6953(6) 0.0905(4) 0.4501(4) 0.0270(14) Uani 1 1 d .
H3 H 0.7082 0.0837 0.5086 0.032 Uiso 1 1 calc R
C4 C 0.6379(5) 0.0169(4) 0.3969(4) 0.0236(13) Uani 1 1 d .
H4 H 0.6104 -0.0402 0.4187 0.028 Uiso 1 1 calc R
C5 C 0.6202(5) 0.0260(4) 0.3121(4) 0.0215(13) Uani 1 1 d .
H5 H 0.5801 -0.0248 0.2757 0.026 Uiso 1 1 calc R
C6 C 0.6606(5) 0.1086(4) 0.2796(4) 0.0185(12) Uani 1 1 d .
H6 H 0.6508 0.1138 0.2213 0.022 Uiso 1 1 calc R
C7 C 0.6645(5) 0.3171(4) 0.1898(3) 0.0144(11) Uani 1 1 d .
C8 C 0.5413(5) 0.3616(4) 0.1858(3) 0.0183(12) Uani 1 1 d .
C9 C 0.5162(6) 0.3624(6) 0.2710(4) 0.0414(18) Uani 1 1 d .
H09A H 0.4405 0.3960 0.2662 0.062 Uiso 1 1 calc R
H09B H 0.5806 0.3971 0.3116 0.062 Uiso 1 1 calc R
H09C H 0.5115 0.2944 0.2898 0.062 Uiso 1 1 calc R
C10 C 0.5373(6) 0.4686(5) 0.1549(5) 0.044(2) Uani 1 1 d .
H10A H 0.5531 0.4698 0.1004 0.066 Uiso 1 1 calc R
H10B H 0.5979 0.5076 0.1948 0.066 Uiso 1 1 calc R
H10C H 0.4584 0.4966 0.1498 0.066 Uiso 1 1 calc R
C11 C 0.4406(5) 0.3008(6) 0.1301(5) 0.0413(18) Uani 1 1 d .
H11A H 0.3642 0.3243 0.1361 0.062 Uiso 1 1 calc R
H11B H 0.4514 0.2313 0.1465 0.062 Uiso 1 1 calc R
H11C H 0.4412 0.3078 0.0719 0.062 Uiso 1 1 calc R
C12 C 0.7047(5) 0.2945(4) 0.1232(3) 0.0143(11) Uani 1 1 d .
C13 C 0.8247(4) 0.2530(4) 0.1294(3) 0.0154(11) Uani 1 1 d .
C14 C 0.8653(5) 0.2325(4) 0.0634(3) 0.0148(11) Uani 1 1 d .
C15 C 0.9897(5) 0.1887(4) 0.0677(3) 0.0194(12) Uani 1 1 d .
C16 C 1.0862(5) 0.2649(5) 0.1092(4) 0.0300(15) Uani 1 1 d .
H16A H 1.0779 0.2827 0.1641 0.045 Uiso 1 1 calc R
H16B H 1.0766 0.3240 0.0741 0.045 Uiso 1 1 calc R
H16C H 1.1652 0.2364 0.1156 0.045 Uiso 1 1 calc R
C17 C 1.0079(6) 0.0919(5) 0.1172(5) 0.0367(16) Uani 1 1 d .
H17A H 0.9388 0.0489 0.0952 0.055 Uiso 1 1 calc R
H17B H 1.0165 0.1061 0.1761 0.055 Uiso 1 1 calc R
H17C H 1.0799 0.0590 0.1119 0.055 Uiso 1 1 calc R
C18 C 1.0059(5) 0.1645(5) -0.0179(4) 0.0307(15) Uani 1 1 d .
H18A H 1.0869 0.1399 -0.0109 0.046 Uiso 1 1 calc R
H18B H 0.9930 0.2241 -0.0524 0.046 Uiso 1 1 calc R
H18C H 0.9483 0.1139 -0.0451 0.046 Uiso 1 1 calc R
C19 C 0.7192(4) 0.1507(4) -0.0945(3) 0.0174(12) Uani 1 1 d .
C20 C 0.6841(5) 0.0700(4) -0.0540(4) 0.0222(13) Uani 1 1 d .
H20 H 0.6797 0.0767 0.0016 0.027 Uiso 1 1 calc R
C21 C 0.6563(5) -0.0187(5) -0.0950(4) 0.0260(13) Uani 1 1 d .
H21 H 0.6341 -0.0736 -0.0675 0.031 Uiso 1 1 calc R
C22 C 0.6610(5) -0.0271(4) -0.1770(3) 0.0232(13) Uani 1 1 d .
H22 H 0.6420 -0.0882 -0.2054 0.028 Uiso 1 1 calc R
C23 C 0.6929(5) 0.0518(4) -0.2170(3) 0.0214(13) Uani 1 1 d .
H23 H 0.6942 0.0453 -0.2733 0.026 Uiso 1 1 calc R
C24 C 0.7234(5) 0.1416(4) -0.1758(3) 0.0196(12) Uani 1 1 d .
H24 H 0.7468 0.1959 -0.2034 0.023 Uiso 1 1 calc R

loop_
_atom_site_aniso_label
_atom_site_aniso_U_11
_atom_site_aniso_U_22
_atom_site_aniso_U_33
_atom_site_aniso_U_23
_atom_site_aniso_U_13
_atom_site_aniso_U_12
Se1 0.0410(4) 0.0193(3) 0.0197(3) -0.0051(2) 0.0062(3) -0.0087(3)
Se2 0.0149(3) 0.0301(3) 0.0157(3) 0.0038(2) 0.0040(2) 0.0034(2)
Se11 0.0567(5) 0.0191(3) 0.0286(4) 0.0026(3) 0.0253(3) -0.0012(3)
Se12 0.0212(3) 0.0337(4) 0.0139(3) 0.0002(2) 0.0041(2) 0.0121(3)
P1 0.0176(7) 0.0151(7) 0.0138(7) -0.0007(5) 0.0055(6) -0.0004(6)
P11 0.0213(7) 0.0158(7) 0.0141(7) 0.0005(6) 0.0084(6) 0.0035(6)
C1 0.018(3) 0.012(3) 0.025(3) 0.000(2) 0.007(2) 0.005(2)
C2 0.029(3) 0.018(3) 0.023(3) 0.000(2) 0.011(3) 0.001(3)
C3 0.044(4) 0.023(3) 0.020(3) 0.006(3) 0.018(3) 0.004(3)
C4 0.025(3) 0.011(3) 0.040(4) 0.008(3) 0.018(3) 0.003(2)
C5 0.016(3) 0.010(3) 0.039(4) -0.002(2) 0.007(2) 0.004(2)
C6 0.020(3) 0.013(3) 0.026(3) -0.003(2) 0.011(2) 0.005(2)
C7 0.017(3) 0.011(3) 0.014(3) 0.000(2) 0.003(2) -0.002(2)
C8 0.015(3) 0.017(3) 0.024(3) -0.002(2) 0.008(2) -0.001(2)
C9 0.032(4) 0.067(5) 0.031(4) -0.002(3) 0.017(3) 0.022(4)
C10 0.033(4) 0.019(4) 0.094(6) 0.016(4) 0.042(4) 0.013(3)
C11 0.017(3) 0.061(5) 0.048(5) -0.020(4) 0.013(3) -0.012(3)
C12 0.018(3) 0.011(3) 0.011(3) 0.002(2) 0.001(2) -0.001(2)
C13 0.017(3) 0.012(3) 0.015(3) 0.003(2) 0.001(2) -0.001(2)
C14 0.020(3) 0.010(3) 0.014(3) -0.002(2) 0.004(2) -0.002(2)
C15 0.013(3) 0.022(3) 0.025(3) -0.009(2) 0.008(2) 0.000(2)
C16 0.025(3) 0.041(4) 0.025(3) -0.018(3) 0.010(3) -0.007(3)
C17 0.029(4) 0.029(4) 0.053(5) 0.004(3) 0.013(3) 0.014(3)
C18 0.023(3) 0.039(4) 0.032(4) -0.014(3) 0.010(3) 0.005(3)
C19 0.013(3) 0.024(3) 0.013(3) -0.003(2) 0.000(2) 0.005(2)
C20 0.024(3) 0.024(3) 0.021(3) -0.002(2) 0.011(2) -0.005(3)
C21 0.027(3) 0.028(3) 0.024(3) 0.000(3) 0.009(3) -0.003(3)
C22 0.023(3) 0.023(3) 0.020(3) -0.008(2) 0.002(2) -0.001(3)
C23 0.026(3) 0.026(3) 0.011(3) -0.001(2) 0.003(2) 0.007(3)
C24 0.019(3) 0.021(3) 0.018(3) 0.003(2) 0.004(2) 0.004(2)

loop_
_atom_type_symbol
_atom_type_description
_atom_type_scat_dispersion_real
_atom_type_scat_dispersion_imag
_atom_type_scat_source
C C 0.0033 0.0016 'International Tables Vol C Tables 4.2.6.8 and 6.1.1.4'
H H 0.0000 0.0000 'International Tables Vol C Tables 4.2.6.8 and 6.1.1.4'
P P 0.1023 0.0942 'International Tables Vol C Tables 4.2.6.8 and 6.1.1.4'
Se Se -0.0929 2.2259 'International Tables Vol C Tables 4.2.6.8 and 6.1.1.4'

loop_
_geom_angle_atom_site_label_1
_geom_angle_atom_site_label_2
_geom_angle_atom_site_label_3
_geom_angle
C13 Se2 P1 91.76(16)
C12 Se12 P11 91.50(16)
C7 P1 C1 106.6(2)
C7 P1 Se1 120.87(17)
C1 P1 Se1 113.85(18)
C7 P1 Se2 97.04(18)
C1 P1 Se2 105.30(17)
Se1 P1 Se2 111.02(6)
C14 P11 C19 106.7(2)
C14 P11 Se11 118.51(18)
C19 P11 Se11 113.75(18)
C14 P11 Se12 96.74(17)
C19 P11 Se12 106.29(17)
Se11 P11 Se12 113.01(7)
C2 C1 C6 120.6(5)
C2 C1 P1 120.0(4)
C6 C1 P1 119.3(4)
C1 C2 C3 119.6(5)
C1 C2 H2 120.2
C3 C2 H2 120.2
C4 C3 C2 120.0(5)
C4 C3 H3 120.0
C2 C3 H3 120.0
C5 C4 C3 120.2(5)
C5 C4 H4 119.9
C3 C4 H4 119.9
C4 C5 C6 120.5(5)
C4 C5 H5 119.8
C6 C5 H5 119.8
C5 C6 C1 119.1(5)
C5 C6 H6 120.4
C1 C6 H6 120.4
C12 C7 C8 125.9(5)
C12 C7 P1 114.6(4)
C8 C7 P1 119.5(4)
C11 C8 C9 104.7(5)
C11 C8 C10 111.2(5)
C9 C8 C10 108.1(5)
C11 C8 C7 111.5(5)
C9 C8 C7 112.5(5)
C10 C8 C7 108.8(4)
C8 C9 H09A 109.5
C8 C9 H09B 109.5
H09A C9 H09B 109.5
C8 C9 H09C 109.5
H09A C9 H09C 109.5
H09B C9 H09C 109.5
C8 C10 H10A 109.5
C8 C10 H10B 109.5
H10A C10 H10B 109.5
C8 C10 H10C 109.5
H10A C10 H10C 109.5
H10B C10 H10C 109.5
C8 C11 H11A 109.5
C8 C11 H11B 109.5
H11A C11 H11B 109.5
C8 C11 H11C 109.5
H11A C11 H11C 109.5
H11B C11 H11C 109.5
C7 C12 C13 124.4(5)
C7 C12 Se12 123.5(4)
C13 C12 Se12 112.1(4)
C14 C13 C12 124.4(5)
C14 C13 Se2 123.5(4)
C12 C13 Se2 112.1(4)
C13 C14 C15 125.7(5)
C13 C14 P11 115.0(4)
C15 C14 P11 119.3(4)
C18 C15 C17 106.6(5)
C18 C15 C16 107.2(5)
C17 C15 C16 111.0(5)
C18 C15 C14 113.7(5)
C17 C15 C14 109.6(5)
C16 C15 C14 108.8(4)
C15 C16 H16A 109.5
C15 C16 H16B 109.5
H16A C16 H16B 109.5
C15 C16 H16C 109.5
H16A C16 H16C 109.5
H16B C16 H16C 109.5
C15 C17 H17A 109.5
C15 C17 H17B 109.5
H17A C17 H17B 109.5
C15 C17 H17C 109.5
H17A C17 H17C 109.5
H17B C17 H17C 109.5
C15 C18 H18A 109.5
C15 C18 H18B 109.5
H18A C18 H18B 109.5
C15 C18 H18C 109.5
H18A C18 H18C 109.5
H18B C18 H18C 109.5
C24 C19 C20 120.0(5)
C24 C19 P11 120.2(4)
C20 C19 P11 119.7(4)
C21 C20 C19 120.0(5)
C21 C20 H20 120.0
C19 C20 H20 120.0
C20 C21 C22 119.5(6)
C20 C21 H21 120.2
C22 C21 H21 120.2
C23 C22 C21 120.6(5)
C23 C22 H22 119.7
C21 C22 H22 119.7
C22 C23 C24 120.5(5)
C22 C23 H23 119.7
C24 C23 H23 119.7
C19 C24 C23 119.3(5)
C19 C24 H24 120.4
C23 C24 H24 120.4

loop_
_geom_bond_atom_site_label_1
_geom_bond_atom_site_label_2
_geom_bond_distance
Se1 P1 2.1027(15)
Se2 C13 1.920(5)
Se2 P1 2.2364(15)
Se11 P11 2.1012(15)
Se12 C12 1.923(5)
Se12 P11 2.2386(15)
P1 C7 1.821(5)
P1 C1 1.829(6)
P11 C14 1.823(5)
P11 C19 1.826(6)
C1 C2 1.376(8)
C1 C6 1.395(7)
C2 C3 1.395(8)
C2 H2 0.9500
C3 C4 1.380(8)
C3 H3 0.9500
C4 C5 1.379(8)
C4 H4 0.9500
C5 C6 1.385(8)
C5 H5 0.9500
C6 H6 0.9500
C7 C12 1.360(7)
C7 C8 1.548(7)
C8 C11 1.522(8)
C8 C9 1.534(8)
C8 C10 1.537(8)
C9 H09A 0.9800
C9 H09B 0.9800
C9 H09C 0.9800
C10 H10A 0.9800
C10 H10B 0.9800
C10 H10C 0.9800
C11 H11A 0.9800
C11 H11B 0.9800
C11 H11C 0.9800
C12 C13 1.489(7)
C13 C14 1.348(8)
C14 C15 1.556(7)
C15 C18 1.531(8)
C15 C17 1.534(8)
C15 C16 1.543(8)
C16 H16A 0.9800
C16 H16B 0.9800
C16 H16C 0.9800
C17 H17A 0.9800
C17 H17B 0.9800
C17 H17C 0.9800
C18 H18A 0.9800
C18 H18B 0.9800
C18 H18C 0.9800
C19 C24 1.380(7)
C19 C20 1.407(8)
C20 C21 1.376(8)
C20 H20 0.9500
C21 C22 1.392(8)
C21 H21 0.9500
C22 C23 1.368(8)
C22 H22 0.9500
C23 C24 1.396(8)
C23 H23 0.9500
C24 H24 0.9500

loop_
_geom_torsion_atom_site_label_1
_geom_torsion_atom_site_label_2
_geom_torsion_atom_site_label_3
_geom_torsion_atom_site_label_4
_geom_torsion
C13 Se2 P1 C7 -1.5(2)
C13 Se2 P1 C1 107.8(2)
C13 Se2 P1 Se1 -128.49(16)
C12 Se12 P11 C14 5.0(2)
C12 Se12 P11 C19 114.7(2)
C12 Se12 P11 Se11 -119.89(16)
C7 P1 C1 C2 -147.2(4)
Se1 P1 C1 C2 -11.4(5)
Se2 P1 C1 C2 110.4(4)
C7 P1 C1 C6 36.1(5)
Se1 P1 C1 C6 171.9(4)
Se2 P1 C1 C6 -66.3(4)
C6 C1 C2 C3 -1.6(8)
P1 C1 C2 C3 -178.3(4)
C1 C2 C3 C4 -0.2(9)
C2 C3 C4 C5 0.7(9)
C3 C4 C5 C6 0.4(8)
C4 C5 C6 C1 -2.2(8)
C2 C1 C6 C5 2.7(8)
P1 C1 C6 C5 179.4(4)
C1 P1 C7 C12 -107.2(4)
Se1 P1 C7 C12 120.8(4)
Se2 P1 C7 C12 1.1(4)
C1 P1 C7 C8 73.8(4)
Se1 P1 C7 C8 -58.2(4)
Se2 P1 C7 C8 -177.9(4)
C12 C7 C8 C11 53.4(7)
P1 C7 C8 C11 -127.8(5)
C12 C7 C8 C9 170.6(6)
P1 C7 C8 C9 -10.5(7)
C12 C7 C8 C10 -69.6(7)
P1 C7 C8 C10 109.3(5)
C8 C7 C12 C13 179.1(5)
P1 C7 C12 C13 0.2(7)
C8 C7 C12 Se12 -1.2(8)
P1 C7 C12 Se12 179.8(3)
P11 Se12 C12 C7 175.9(4)
P11 Se12 C12 C13 -4.3(4)
C7 C12 C13 C14 -178.7(5)
Se12 C12 C13 C14 1.6(7)
C7 C12 C13 Se2 -1.6(7)
Se12 C12 C13 Se2 178.7(2)
P1 Se2 C13 C14 178.9(5)
P1 Se2 C13 C12 1.8(4)
C12 C13 C14 C15 -179.7(5)
Se2 C13 C14 C15 3.5(8)
C12 C13 C14 P11 3.3(7)
Se2 C13 C14 P11 -173.5(3)
C19 P11 C14 C13 -114.8(4)
Se11 P11 C14 C13 115.3(4)
Se12 P11 C14 C13 -5.5(4)
C19 P11 C14 C15 68.0(4)
Se11 P11 C14 C15 -61.9(4)
Se12 P11 C14 C15 177.3(4)
C13 C14 C15 C18 174.6(5)
P11 C14 C15 C18 -8.5(6)
C13 C14 C15 C17 55.5(7)
P11 C14 C15 C17 -127.7(5)
C13 C14 C15 C16 -66.0(7)
P11 C14 C15 C16 110.8(5)
C14 P11 C19 C24 -131.9(4)
Se11 P11 C19 C24 0.7(5)
Se12 P11 C19 C24 125.7(4)
C14 P11 C19 C20 45.8(5)
Se11 P11 C19 C20 178.4(4)
Se12 P11 C19 C20 -56.7(4)
C24 C19 C20 C21 1.3(8)
P11 C19 C20 C21 -176.4(4)
C19 C20 C21 C22 -1.2(9)
C20 C21 C22 C23 -0.1(9)
C21 C22 C23 C24 1.3(9)
C20 C19 C24 C23 -0.1(8)
P11 C19 C24 C23 177.5(4)
C22 C23 C24 C19 -1.1(8)

loop_
_cod_related_entry_id
_cod_related_entry_database
_cod_related_entry_code
1 ChemSpider 17283435
